data_4346841
loop_
_publ_author_name
'Sil, Debangsu'
'Bhowmik, Susovan'
'Khan, Firoz Shah Tuglak'
'Rath, Sankar Prasad'

_publ_section_title
;
 Experimental and Theoretical Investigation of a Series of Novel
 Dimanganese(III) \m-Hydroxo Bisporphyrins: Magneto-Structural Correlation
 and Effect of Metal Spin on Porphyrin Core Deformation.
;
_journal_issue 7
_journal_name_full 'Inorganic chemistry'
_journal_page_first 3239
_journal_page_last 3251
_journal_paper_doi 10.1021/acs.inorgchem.5b02226
_journal_volume 55
_journal_year 2016
_chemical_formula_sum 'C199 H231 B2 F8 Mn4 N16 O2'
_chemical_formula_weight 3272.36
_space_group_crystal_system triclinic
_space_group_IT_number 2
_space_group_name_Hall '-P 1'
_space_group_name_H-M_alt 'P -1'
_atom_sites_solution_hydrogens mixed
_audit_creation_method SHELXL-2014
_cell_angle_alpha 96.246(5)
_cell_angle_beta 106.556(5)
_cell_angle_gamma 113.735(5)
_cell_formula_units_Z 1
_cell_length_a 14.656(5)
_cell_length_b 15.833(5)
_cell_length_c 23.555(5)
_cell_measurement_reflns_used 999
_cell_measurement_temperature 100(2)
_cell_measurement_theta_max 27.5
_cell_measurement_theta_min 2.5
_cell_volume 4638(2)
_computing_cell_refinement 'Bruker SAINT'
_computing_data_collection 'Bruker APEX'
_computing_data_reduction 'Bruker SAINT'
_computing_molecular_graphics 'SHELXL 5.1, XP (Sheldrick, 1994)'
_computing_publication_material SHELXS-97
_computing_structure_refinement 'SHELXL-2014 (Sheldrick, 2014)'
_computing_structure_solution 'SHELXS-97 (Sheldrick, 2008)'
_diffrn_ambient_temperature 100(2)
_diffrn_measured_fraction_theta_full 0.982
_diffrn_measured_fraction_theta_max 0.982
_diffrn_measurement_device_type 'Bruker SMART APEX'
_diffrn_measurement_method \w
_diffrn_radiation_type MoK\a
_diffrn_radiation_wavelength 0.71069
_diffrn_reflns_av_R_equivalents 0.0481
_diffrn_reflns_av_unetI/netI 0.1028
_diffrn_reflns_Laue_measured_fraction_full 0.982
_diffrn_reflns_Laue_measured_fraction_max 0.982
_diffrn_reflns_limit_h_max 17
_diffrn_reflns_limit_h_min -17
_diffrn_reflns_limit_k_max 16
_diffrn_reflns_limit_k_min -18
_diffrn_reflns_limit_l_max 28
_diffrn_reflns_limit_l_min -22
_diffrn_reflns_number 24076
_diffrn_reflns_point_group_measured_fraction_full 0.982
_diffrn_reflns_point_group_measured_fraction_max 0.982
_diffrn_reflns_theta_full 25.000
_diffrn_reflns_theta_max 25.000
_diffrn_reflns_theta_min 1.453
_diffrn_source 'fine-focus sealed tube'
_exptl_absorpt_coefficient_mu 0.330
_exptl_absorpt_correction_T_max 0.970
_exptl_absorpt_correction_T_min 0.942
_exptl_absorpt_correction_type multi-scan
_exptl_absorpt_process_details 'SADABS 2.05 (Sheldrick, 2002)'
_exptl_crystal_colour 'dark red'
_exptl_crystal_density_diffrn 1.172
_exptl_crystal_description block
_exptl_crystal_F_000 1735
_exptl_crystal_size_max 0.180
_exptl_crystal_size_mid 0.150
_exptl_crystal_size_min 0.100
_refine_diff_density_max 1.683
_refine_diff_density_min -0.472
_refine_diff_density_rms 0.138
_refine_ls_extinction_method none
_refine_ls_goodness_of_fit_ref 1.039
_refine_ls_hydrogen_treatment constr
_refine_ls_matrix_type full
_refine_ls_number_parameters 1064
_refine_ls_number_reflns 16032
_refine_ls_number_restraints 0
_refine_ls_restrained_S_all 1.039
_refine_ls_R_factor_all 0.1238
_refine_ls_R_factor_gt 0.0881
_refine_ls_shift/su_max 0.000
_refine_ls_shift/su_mean 0.000
_refine_ls_structure_factor_coef Fsqd
_refine_ls_weighting_details 'w=1/[\s^2^(Fo^2^)+(0.1667P)^2^+2.6277P] where P=(Fo^2^+2Fc^2^)/3'
_refine_ls_weighting_scheme calc
_refine_ls_wR_factor_gt 0.2363
_refine_ls_wR_factor_ref 0.2788
_reflns_Friedel_coverage 0.000
_reflns_number_gt 10782
_reflns_number_total 16032
_reflns_threshold_expression 'I > 2\s(I)'
_cod_data_source_file ic5b02226_si_003.cif
_cod_data_source_block 8feba
_cod_database_code 4346841
_shelx_space_group_comment
;
The symmetry employed for this shelxl refinement is uniquely defined
by the following loop, which should always be used as a source of
symmetry information in preference to the above space-group names.
They are only intended as comments.
;
_shelx_estimated_absorpt_t_min 0.943
_shelx_estimated_absorpt_t_max 0.968
_shelxl_version_number 2014-3

loop_
_space_group_symop_operation_xyz
'x, y, z'
'-x, -y, -z'

loop_
_atom_site_label
_atom_site_type_symbol
_atom_site_fract_x
_atom_site_fract_y
_atom_site_fract_z
_atom_site_U_iso_or_equiv
_atom_site_adp_type
_atom_site_occupancy
_atom_site_site_symmetry_order
_atom_site_calc_flag
_atom_site_refinement_flags_posn
_atom_site_refinement_flags_adp
_atom_site_refinement_flags_occupancy
_atom_site_disorder_assembly
_atom_site_disorder_group
Mn1 Mn 0.15966(5) 0.14416(5) 0.82129(3) 0.0221(2) Uani 1 1 d . . . . .
Mn2 Mn 0.11512(5) 0.03389(4) 0.65458(3) 0.0194(2) Uani 1 1 d . . . . .
O1 O 0.16459(19) 0.07582(18) 0.74607(12) 0.0103(6) Uani 1 1 d . . . . .
N1 N 0.0044(3) 0.1022(3) 0.80201(17) 0.0227(8) Uani 1 1 d . . . . .
N2 N 0.1761(3) 0.2677(3) 0.80192(18) 0.0257(9) Uani 1 1 d . . . . .
N3 N 0.3173(3) 0.2028(3) 0.86337(18) 0.0256(9) Uani 1 1 d . . . . .
N4 N 0.1421(3) 0.0329(3) 0.85717(18) 0.0233(8) Uani 1 1 d . . . . .
N5 N 0.0411(3) -0.1071(2) 0.64514(17) 0.0213(8) Uani 1 1 d . . . . .
N6 N 0.2433(3) 0.0239(3) 0.64661(18) 0.0232(9) Uani 1 1 d . . . . .
N7 N 0.1792(3) 0.1684(3) 0.64590(18) 0.0237(9) Uani 1 1 d . . . . .
N8 N -0.0245(3) 0.0350(2) 0.64385(17) 0.0208(8) Uani 1 1 d . . . . .
C1 C -0.0716(3) 0.0125(3) 0.7974(2) 0.0210(10) Uani 1 1 d . . . . .
C2 C -0.1729(3) 0.0130(3) 0.7903(2) 0.0237(10) Uani 1 1 d . . . . .
C3 C -0.1579(4) 0.1038(3) 0.7881(2) 0.0258(10) Uani 1 1 d . . . . .
C4 C -0.0481(4) 0.1578(3) 0.7927(2) 0.0247(10) Uani 1 1 d . . . . .
C5 C -0.0051(4) 0.2486(3) 0.7845(2) 0.0278(11) Uani 1 1 d . . . . .
H5A H -0.0503 0.2786 0.7763 0.033 Uiso 1 1 calc R U . . .
C6 C 0.0989(4) 0.2996(3) 0.7872(2) 0.0265(11) Uani 1 1 d . . . . .
C7 C 0.1430(4) 0.3924(3) 0.7758(2) 0.0300(11) Uani 1 1 d . . . . .
C8 C 0.2460(4) 0.4156(3) 0.7820(2) 0.0312(12) Uani 1 1 d . . . . .
C9 C 0.2674(4) 0.3392(3) 0.7993(2) 0.0273(11) Uani 1 1 d . . . . .
C10 C 0.3673(4) 0.3409(3) 0.8201(2) 0.0316(12) Uani 1 1 d . . . . .
H10A H 0.4232 0.3879 0.8114 0.038 Uiso 1 1 calc R U . . .
C11 C 0.3919(4) 0.2808(3) 0.8517(2) 0.0298(11) Uani 1 1 d . . . . .
C12 C 0.4979(4) 0.2933(4) 0.8843(3) 0.0362(13) Uani 1 1 d . . . . .
C13 C 0.4889(4) 0.2274(4) 0.9175(2) 0.0331(12) Uani 1 1 d . . . . .
C14 C 0.3754(4) 0.1697(3) 0.9033(2) 0.0281(11) Uani 1 1 d . . . . .
C15 C 0.3307(4) 0.0859(3) 0.9198(2) 0.0292(11) Uani 1 1 d . . . . .
H15A H 0.3774 0.0722 0.9502 0.035 Uiso 1 1 calc R U . . .
C16 C 0.2233(4) 0.0195(3) 0.8956(2) 0.0255(10) Uani 1 1 d . . . . .
C17 C 0.1809(4) -0.0765(3) 0.9013(2) 0.0250(10) Uani 1 1 d . . . . .
C18 C 0.0765(4) -0.1235(3) 0.8639(2) 0.0243(10) Uani 1 1 d . . . . .
C19 C 0.0512(3) -0.0544(3) 0.8361(2) 0.0220(10) Uani 1 1 d . . . . .
C20 C -0.0504(3) -0.0661(3) 0.8012(2) 0.0234(10) Uani 1 1 d . . . . .
C21 C -0.2683(4) -0.0613(4) 0.7987(2) 0.0296(11) Uani 1 1 d . . . . .
H21B H -0.2920 -0.1236 0.7707 0.035 Uiso 1 1 calc R U . . .
H21C H -0.3277 -0.0439 0.7876 0.035 Uiso 1 1 calc R U . . .
C22 C -0.2436(4) -0.0709(4) 0.8644(3) 0.0394(13) Uani 1 1 d . . . . .
H22B H -0.3092 -0.1153 0.8689 0.059 Uiso 1 1 calc R U . . .
H22C H -0.2149 -0.0083 0.8925 0.059 Uiso 1 1 calc R U . . .
H22D H -0.1907 -0.0952 0.8740 0.059 Uiso 1 1 calc R U . . .
C23 C -0.2339(4) 0.1457(3) 0.7846(2) 0.0305(11) Uani 1 1 d . . . . .
H23A H -0.3081 0.0938 0.7675 0.037 Uiso 1 1 calc R U . . .
H23B H -0.2260 0.1881 0.7564 0.037 Uiso 1 1 calc R U . . .
C24 C -0.2143(5) 0.2025(4) 0.8470(3) 0.0430(14) Uani 1 1 d . . . . .
H24A H -0.2630 0.2314 0.8424 0.064 Uiso 1 1 calc R U . . .
H24B H -0.1402 0.2528 0.8647 0.064 Uiso 1 1 calc R U . . .
H24C H -0.2270 0.1598 0.8742 0.064 Uiso 1 1 calc R U . . .
C25 C 0.0849(5) 0.4507(4) 0.7638(3) 0.0413(14) Uani 1 1 d . . . . .
H25A H 0.0119 0.4100 0.7334 0.050 Uiso 1 1 calc R U . . .
H25B H 0.1223 0.5020 0.7460 0.050 Uiso 1 1 calc R U . . .
C26 C 0.0774(5) 0.4956(4) 0.8225(3) 0.0496(16) Uani 1 1 d . . . . .
H26A H 0.0355 0.5306 0.8125 0.074 Uiso 1 1 calc R U . . .
H26B H 0.1495 0.5396 0.8516 0.074 Uiso 1 1 calc R U . . .
H26C H 0.0426 0.4452 0.8410 0.074 Uiso 1 1 calc R U . . .
C27 C 0.3284(4) 0.5081(3) 0.7781(3) 0.0360(12) Uani 1 1 d . . . . .
H27A H 0.2948 0.5286 0.7432 0.043 Uiso 1 1 calc R U . . .
H27B H 0.3864 0.4976 0.7704 0.043 Uiso 1 1 calc R U . . .
C28 C 0.3764(5) 0.5876(4) 0.8371(3) 0.0568(18) Uani 1 1 d . . . . .
H28A H 0.4264 0.6471 0.8319 0.085 Uiso 1 1 calc R U . . .
H28B H 0.4145 0.5697 0.8713 0.085 Uiso 1 1 calc R U . . .
H28C H 0.3190 0.5967 0.8458 0.085 Uiso 1 1 calc R U . . .
C29 C 0.5979(4) 0.3659(4) 0.8788(3) 0.0429(14) Uani 1 1 d . . . . .
H29A H 0.5989 0.4292 0.8845 0.051 Uiso 1 1 calc R U . . .
H29B H 0.6615 0.3709 0.9113 0.051 Uiso 1 1 calc R U . . .
C30 C 0.6022(5) 0.3379(6) 0.8182(4) 0.073(2) Uani 1 1 d . . . . .
H30A H 0.6717 0.3808 0.8172 0.110 Uiso 1 1 calc R U . . .
H30B H 0.5452 0.3422 0.7865 0.110 Uiso 1 1 calc R U . . .
H30C H 0.5925 0.2722 0.8107 0.110 Uiso 1 1 calc R U . . .
C31 C 0.5752(4) 0.2150(4) 0.9615(3) 0.0369(13) Uani 1 1 d . . . . .
H31A H 0.6393 0.2393 0.9501 0.044 Uiso 1 1 calc R U . . .
H31B H 0.5515 0.1462 0.9588 0.044 Uiso 1 1 calc R U . . .
C32 C 0.6049(5) 0.2674(5) 1.0275(3) 0.0570(18) Uani 1 1 d . . . . .
H32A H 0.6650 0.2607 1.0544 0.086 Uiso 1 1 calc R U . . .
H32B H 0.5434 0.2398 1.0402 0.086 Uiso 1 1 calc R U . . .
H32C H 0.6254 0.3351 1.0301 0.086 Uiso 1 1 calc R U . . .
C33 C 0.2441(4) -0.1155(4) 0.9432(2) 0.0311(11) Uani 1 1 d . . . . .
H33A H 0.3165 -0.0913 0.9412 0.037 Uiso 1 1 calc R U . . .
H33B H 0.2087 -0.1859 0.9288 0.037 Uiso 1 1 calc R U . . .
C34 C 0.2537(5) -0.0865(5) 1.0101(3) 0.0450(14) Uani 1 1 d . . . . .
H34A H 0.2957 -0.1126 1.0359 0.068 Uiso 1 1 calc R U . . .
H34B H 0.1822 -0.1119 1.0124 0.068 Uiso 1 1 calc R U . . .
H34C H 0.2894 -0.0168 1.0247 0.068 Uiso 1 1 calc R U . . .
C35 C 0.0032(4) -0.2262(3) 0.8581(2) 0.0315(12) Uani 1 1 d . . . . .
H35A H -0.0711 -0.2350 0.8468 0.038 Uiso 1 1 calc R U . . .
H35B H 0.0232 -0.2408 0.8983 0.038 Uiso 1 1 calc R U . . .
C36 C 0.0075(4) -0.2967(4) 0.8099(3) 0.0402(14) Uani 1 1 d . . . . .
H36A H -0.0451 -0.3617 0.8058 0.060 Uiso 1 1 calc R U . . .
H36B H 0.0792 -0.2926 0.8227 0.060 Uiso 1 1 calc R U . . .
H36C H -0.0089 -0.2806 0.7704 0.060 Uiso 1 1 calc R U . . .
C37 C -0.1373(3) -0.1652(3) 0.7632(2) 0.0255(10) Uani 1 1 d . . . . .
H37A H -0.1897 -0.1895 0.7835 0.031 Uiso 1 1 calc R U . . .
H37B H -0.1047 -0.2089 0.7614 0.031 Uiso 1 1 calc R U . . .
C101 C -0.0529(3) -0.1577(3) 0.6549(2) 0.0214(10) Uani 1 1 d . . . . .
C102 C -0.0766(3) -0.2580(3) 0.6448(2) 0.0228(10) Uani 1 1 d . . . . .
C103 C 0.0021(3) -0.2659(3) 0.6283(2) 0.0243(10) Uani 1 1 d . . . . .
C104 C 0.0764(3) -0.1716(3) 0.6307(2) 0.0205(10) Uani 1 1 d . . . . .
C105 C 0.1733(3) -0.1489(3) 0.6233(2) 0.0229(10) Uani 1 1 d . . . . .
H10C H 0.1862 -0.2007 0.6106 0.027 Uiso 1 1 calc R U . . .
C106 C 0.2528(3) -0.0585(3) 0.6327(2) 0.0248(10) Uani 1 1 d . . . . .
C107 C 0.3580(3) -0.0354(3) 0.6318(2) 0.0259(11) Uani 1 1 d . . . . .
C108 C 0.4129(4) 0.0613(3) 0.6467(2) 0.0274(11) Uani 1 1 d . . . . .
C109 C 0.3415(3) 0.0989(3) 0.6542(2) 0.0235(10) Uani 1 1 d . . . . .
C110 C 0.3613(3) 0.1927(3) 0.6610(2) 0.0259(11) Uani 1 1 d . . . . .
H11B H 0.4333 0.2394 0.6718 0.031 Uiso 1 1 calc R U . . .
C111 C 0.2843(3) 0.2243(3) 0.6533(2) 0.0249(10) Uani 1 1 d . . . . .
C112 C 0.2989(4) 0.3176(3) 0.6460(2) 0.0286(11) Uani 1 1 d . . . . .
C113 C 0.2021(4) 0.3178(3) 0.6336(2) 0.0256(11) Uani 1 1 d . . . . .
C114 C 0.1291(3) 0.2249(3) 0.6355(2) 0.0223(10) Uani 1 1 d . . . . .
C115 C 0.0238(3) 0.1968(3) 0.6293(2) 0.0211(10) Uani 1 1 d . . . . .
H11C H -0.0024 0.2421 0.6219 0.025 Uiso 1 1 calc R U . . .
C116 C -0.0475(3) 0.1097(3) 0.6327(2) 0.0216(10) Uani 1 1 d . . . . .
C117 C -0.1541(3) 0.0862(3) 0.6280(2) 0.0220(10) Uani 1 1 d . . . . .
C118 C -0.1963(3) -0.0023(3) 0.6393(2) 0.0218(10) Uani 1 1 d . . . . .
C119 C -0.1137(3) -0.0332(3) 0.6510(2) 0.0208(10) Uani 1 1 d . . . . .
C120 C -0.1199(3) -0.1187(3) 0.6650(2) 0.0209(10) Uani 1 1 d . . . . .
C121 C -0.1749(4) -0.3430(3) 0.6436(2) 0.0288(11) Uani 1 1 d . . . . .
H12B H -0.1933 -0.3273 0.6793 0.035 Uiso 1 1 calc R U . . .
H12C H -0.1588 -0.3977 0.6470 0.035 Uiso 1 1 calc R U . . .
C122 C -0.2706(4) -0.3715(3) 0.5847(2) 0.0357(13) Uani 1 1 d . . . . .
H12D H -0.3344 -0.4220 0.5874 0.054 Uiso 1 1 calc R U . . .
H12E H -0.2561 -0.3950 0.5497 0.054 Uiso 1 1 calc R U . . .
H12F H -0.2827 -0.3159 0.5792 0.054 Uiso 1 1 calc R U . . .
C123 C 0.0110(4) -0.3553(3) 0.6096(2) 0.0288(11) Uani 1 1 d . . . . .
H12G H 0.0475 -0.3471 0.5796 0.035 Uiso 1 1 calc R U . . .
H12H H -0.0617 -0.4090 0.5891 0.035 Uiso 1 1 calc R U . . .
C124 C 0.0727(5) -0.3805(4) 0.6639(3) 0.0423(14) Uani 1 1 d . . . . .
H12I H 0.0759 -0.4392 0.6491 0.063 Uiso 1 1 calc R U . . .
H12J H 0.0363 -0.3901 0.6933 0.063 Uiso 1 1 calc R U . . .
H12K H 0.1455 -0.3283 0.6838 0.063 Uiso 1 1 calc R U . . .
C125 C 0.3975(4) -0.1065(4) 0.6195(2) 0.0297(11) Uani 1 1 d . . . . .
H12L H 0.4550 -0.0785 0.6030 0.036 Uiso 1 1 calc R U . . .
H12M H 0.3383 -0.1636 0.5878 0.036 Uiso 1 1 calc R U . . .
C126 C 0.4402(4) -0.1366(4) 0.6763(2) 0.0361(12) Uani 1 1 d . . . . .
H12N H 0.4677 -0.1810 0.6660 0.054 Uiso 1 1 calc R U . . .
H12O H 0.3825 -0.1681 0.6913 0.054 Uiso 1 1 calc R U . . .
H12P H 0.4980 -0.0802 0.7081 0.054 Uiso 1 1 calc R U . . .
C127 C 0.5256(3) 0.1219(3) 0.6497(2) 0.0300(12) Uani 1 1 d . . . . .
H12Q H 0.5675 0.0861 0.6594 0.036 Uiso 1 1 calc R U . . .
H12R H 0.5596 0.1805 0.6833 0.036 Uiso 1 1 calc R U . . .
C128 C 0.5290(4) 0.1498(4) 0.5902(3) 0.0371(13) Uani 1 1 d . . . . .
H12S H 0.6024 0.1950 0.5962 0.056 Uiso 1 1 calc R U . . .
H12T H 0.4820 0.1797 0.5782 0.056 Uiso 1 1 calc R U . . .
H12U H 0.5050 0.0927 0.5579 0.056 Uiso 1 1 calc R U . . .
C129 C 0.4034(4) 0.3956(3) 0.6494(3) 0.0346(13) Uani 1 1 d . . . . .
H12V H 0.4626 0.3933 0.6814 0.041 Uiso 1 1 calc R U . . .
H12W H 0.4050 0.4581 0.6616 0.041 Uiso 1 1 calc R U . . .
C130 C 0.4214(5) 0.3875(4) 0.5889(3) 0.0482(15) Uani 1 1 d . . . . .
H13A H 0.4882 0.4419 0.5929 0.072 Uiso 1 1 calc R U . . .
H13B H 0.3617 0.3872 0.5567 0.072 Uiso 1 1 calc R U . . .
H13C H 0.4260 0.3281 0.5782 0.072 Uiso 1 1 calc R U . . .
C131 C 0.1715(4) 0.3938(3) 0.6184(3) 0.0328(12) Uani 1 1 d . . . . .
H13D H 0.2374 0.4547 0.6297 0.039 Uiso 1 1 calc R U . . .
H13E H 0.1303 0.4021 0.6434 0.039 Uiso 1 1 calc R U . . .
C132 C 0.1052(4) 0.3734(4) 0.5510(3) 0.0439(14) Uani 1 1 d . . . . .
H13F H 0.0867 0.4254 0.5445 0.066 Uiso 1 1 calc R U . . .
H13G H 0.0397 0.3133 0.5393 0.066 Uiso 1 1 calc R U . . .
H13H H 0.1467 0.3682 0.5259 0.066 Uiso 1 1 calc R U . . .
C133 C -0.2084(3) 0.1473(3) 0.6109(2) 0.0259(11) Uani 1 1 d . . . . .
H13I H -0.1559 0.2152 0.6297 0.031 Uiso 1 1 calc R U . . .
H13J H -0.2659 0.1328 0.6279 0.031 Uiso 1 1 calc R U . . .
C134 C -0.2562(4) 0.1319(4) 0.5418(2) 0.0378(13) Uani 1 1 d . . . . .
H13K H -0.2897 0.1739 0.5331 0.057 Uiso 1 1 calc R U . . .
H13L H -0.3101 0.0653 0.5231 0.057 Uiso 1 1 calc R U . . .
H13M H -0.1995 0.1466 0.5247 0.057 Uiso 1 1 calc R U . . .
C135 C -0.3142(3) -0.0562(3) 0.6292(2) 0.0273(11) Uani 1 1 d . . . . .
H13N H -0.3481 -0.0140 0.6198 0.033 Uiso 1 1 calc R U . . .
H13O H -0.3216 -0.0731 0.6674 0.033 Uiso 1 1 calc R U . . .
C136 C -0.3735(4) -0.1477(4) 0.5768(3) 0.0376(13) Uani 1 1 d . . . . .
H13P H -0.4501 -0.1763 0.5697 0.056 Uiso 1 1 calc R U . . .
H13Q H -0.3460 -0.1931 0.5880 0.056 Uiso 1 1 calc R U . . .
H13R H -0.3623 -0.1322 0.5395 0.056 Uiso 1 1 calc R U . . .
C137 C -0.1967(3) -0.1658(3) 0.6970(2) 0.0223(10) Uani 1 1 d . . . . .
H13S H -0.2460 -0.2325 0.6730 0.027 Uiso 1 1 calc R U . . .
H13T H -0.2401 -0.1317 0.6982 0.027 Uiso 1 1 calc R U . . .
B1 B 0.7783(6) 0.3962(4) 0.7169(3) 0.0454(18) Uani 1 1 d . . . . .
F1 F 0.8435(4) 0.4728(3) 0.7019(2) 0.0970(18) Uani 1 1 d . . . . .
F2 F 0.6735(3) 0.3707(3) 0.6912(2) 0.0786(13) Uani 1 1 d . . . . .
F3 F 0.7991(4) 0.3207(3) 0.7007(3) 0.0935(16) Uani 1 1 d . . . . .
F4 F 0.8158(4) 0.4192(5) 0.7799(2) 0.128(2) Uani 1 1 d . . . . .
C1S C -0.2977(7) 0.6238(6) 0.8402(6) 0.099(3) Uani 1 1 d . . . . .
H1SA H -0.2628 0.6233 0.8807 0.118 Uiso 1 1 calc R U . . .
C2S C -0.2883(8) 0.5765(6) 0.7938(7) 0.098(4) Uani 1 1 d . . . . .
H2SA H -0.2480 0.5419 0.8013 0.118 Uiso 1 1 calc R U . . .
C3S C -0.3364(7) 0.5778(6) 0.7356(6) 0.081(3) Uani 1 1 d . . . . .
H3SA H -0.3272 0.5440 0.7036 0.098 Uiso 1 1 calc R U . . .
C4S C -0.3955(6) 0.6229(6) 0.7200(4) 0.079(3) Uani 1 1 d . . . . .
H4SA H -0.4280 0.6216 0.6786 0.094 Uiso 1 1 calc R U . . .
C5S C -0.4079(6) 0.6760(6) 0.7719(6) 0.093(3) Uani 1 1 d . . . . .
H5S H -0.4490 0.7100 0.7649 0.112 Uiso 1 1 calc R U . . .
C6S C -0.3562(7) 0.6732(6) 0.8310(4) 0.077(2) Uani 1 1 d . . . . .
H6SA H -0.3618 0.7060 0.8651 0.092 Uiso 1 1 calc R U . . .
C7S C -0.3788(6) 0.3845(5) 0.4866(5) 0.074(2) Uani 1 1 d . . . . .
H7SA H -0.4441 0.3871 0.4821 0.089 Uiso 1 1 calc R U . . .
C8S C -0.3475(7) 0.3800(5) 0.4361(4) 0.074(2) Uani 1 1 d . . . . .
H8SA H -0.3919 0.3782 0.3972 0.088 Uiso 1 1 calc R U . . .
C9S C -0.2513(6) 0.3781(4) 0.4429(4) 0.0618(19) Uani 1 1 d . . . . .
H9SA H -0.2282 0.3765 0.4092 0.074 Uiso 1 1 calc R U . . .
C10S C -0.1914(6) 0.3784(4) 0.4979(4) 0.064(2) Uani 1 1 d . . . . .
H10B H -0.1258 0.3764 0.5026 0.076 Uiso 1 1 calc R U . . .
C11S C -0.2223(6) 0.3816(4) 0.5485(4) 0.066(2) Uani 1 1 d . . . . .
H11A H -0.1786 0.3814 0.5870 0.080 Uiso 1 1 calc R U . . .
C12S C -0.3166(6) 0.3852(4) 0.5420(4) 0.065(2) Uani 1 1 d . . . . .
H12A H -0.3384 0.3882 0.5762 0.079 Uiso 1 1 calc R U . . .
C13S C -0.0879(8) 0.4130(8) 0.9828(5) 0.107(4) Uani 1 1 d . . . . .
H13U H -0.1498 0.3532 0.9702 0.128 Uiso 1 1 calc R U . . .
C14S C -0.0702(8) 0.4651(8) 0.9409(5) 0.100(3) Uani 1 1 d . . . . .
H14B H -0.1187 0.4404 0.8997 0.120 Uiso 1 1 calc R U . . .
C15S C 0.0198(8) 0.5555(8) 0.9586(5) 0.103(3) Uani 1 1 d . . . . .
H15C H 0.0318 0.5928 0.9300 0.124 Uiso 1 1 calc R U . . .
C16S C 0.2844(3) -0.0946(6) 0.7860(2) 0.069(3) Uani 0.75 1 d G . P A 1
H16S H 0.2114 -0.1150 0.7674 0.082 Uiso 0.75 1 d G U P A 1
C17S C 0.3568(5) -0.0028(5) 0.7893(2) 0.056(3) Uani 0.75 1 d G . P A 1
H17S H 0.3322 0.0383 0.7729 0.067 Uiso 0.75 1 d G U P A 1
C18S C 0.4659(5) 0.0277(3) 0.8171(2) 0.0392(17) Uani 0.75 1 d G . P A 1
H18S H 0.5143 0.0891 0.8194 0.047 Uiso 0.75 1 d G U P A 1
C19S C 0.5026(3) -0.0337(4) 0.8416(2) 0.0338(16) Uani 0.75 1 d G . P A 1
H19S H 0.5756 -0.0133 0.8602 0.041 Uiso 0.75 1 d G U P A 1
C20S C 0.4302(5) -0.1256(3) 0.8383(2) 0.0441(19) Uani 0.75 1 d G . P A 1
H20S H 0.4548 -0.1666 0.8547 0.053 Uiso 0.75 1 d G U P A 1
C21S C 0.3211(4) -0.1560(3) 0.8105(3) 0.071(3) Uani 0.75 1 d G . P A 1
H21S H 0.2727 -0.2174 0.8083 0.086 Uiso 0.75 1 d G U P A 1
C22S C 0.4957(3) 0.0044(3) 0.8334(2) 0.042(8) Uiso 0.25 1 d G . P A 2
H22S H 0.5663 0.0508 0.8459 0.050 Uiso 0.25 1 d G U P A 2
C23S C 0.4729(4) -0.0851(4) 0.8443(2) 0.036(7) Uiso 0.25 1 d G . P A 2
H23S H 0.5283 -0.0985 0.8641 0.043 Uiso 0.25 1 d G U P A 2
C24S C 0.3674(5) -0.1545(3) 0.8257(2) 0.037(7) Uiso 0.25 1 d G . P A 2
H24S H 0.3522 -0.2144 0.8330 0.044 Uiso 0.25 1 d G U P A 2
C25S C 0.2847(3) -0.1345(5) 0.7961(2) 0.034(7) Uiso 0.25 1 d G . P A 2
H25S H 0.2141 -0.1810 0.7836 0.041 Uiso 0.25 1 d G U P A 2
C26S C 0.3075(4) -0.0450(6) 0.7851(2) 0.024(6) Uiso 0.25 1 d G . P A 2
H26S H 0.2522 -0.0316 0.7653 0.028 Uiso 0.25 1 d G U P A 2
C27S C 0.4130(6) 0.0244(4) 0.8038(2) 0.048(9) Uiso 0.25 1 d G . P A 2
H27S H 0.4283 0.0843 0.7965 0.057 Uiso 0.25 1 d G U P A 2
C28S C -0.0206(6) -0.0191(8) 0.5020(7) 0.056(5) Uani 0.5 1 d G . P B -1
H28S H -0.0840 -0.0660 0.5024 0.068 Uiso 0.5 1 d G U P B -1
C29S C -0.0139(6) 0.0683(8) 0.4934(6) 0.053(5) Uani 0.5 1 d G . P B -1
H29S H -0.0727 0.0800 0.4879 0.064 Uiso 0.5 1 d G U P B -1
C30S C 0.0809(7) 0.1384(5) 0.4929(4) 0.046(3) Uani 0.5 1 d G . P B -1
H30S H 0.0854 0.1969 0.4871 0.055 Uiso 0.5 1 d G U P B -1
C31S C 0.1689(5) 0.1210(5) 0.5010(4) 0.044(3) Uani 0.5 1 d G . P B -1
H31S H 0.2323 0.1679 0.5007 0.053 Uiso 0.5 1 d G U P B -1
C32S C 0.1621(5) 0.0335(5) 0.5097(4) 0.042(3) Uani 0.5 1 d G . P B -1
H32S H 0.2210 0.0219 0.5151 0.051 Uiso 0.5 1 d G U P B -1
C33S C 0.0674(7) -0.0365(5) 0.5102(5) 0.045(4) Uani 0.5 1 d G . P B -1
H33S H 0.0628 -0.0951 0.5160 0.054 Uiso 0.5 1 d G U P B -1
C34S C 0.9361(13) 0.8317(12) 1.0111(9) 0.042(5) Uiso 0.25 1 d G . P . .
H34S H 0.9861 0.8832 1.0032 0.050 Uiso 0.25 1 d G U P . .
C35S C 0.9581(13) 0.7571(14) 1.0247(10) 0.124(16) Uiso 0.25 1 d G . P . .
H35S H 1.0228 0.7587 1.0260 0.149 Uiso 0.25 1 d G U P . .
C36S C 0.8833(16) 0.6801(12) 1.0365(10) 0.063(7) Uiso 0.25 1 d G . P . .
H36S H 0.8980 0.6302 1.0456 0.075 Uiso 0.25 1 d G U P . .
C37S C 0.7867(14) 0.6778(12) 1.0345(10) 0.087(10) Uiso 0.25 1 d G . P . .
H37S H 0.7367 0.6263 1.0424 0.104 Uiso 0.25 1 d G U P . .
C38S C 0.7647(13) 0.7524(15) 1.0209(11) 0.066(8) Uiso 0.25 1 d G . P . .
H38S H 0.7000 0.7508 1.0196 0.079 Uiso 0.25 1 d G U P . .
C39S C 0.8394(15) 0.8294(12) 1.0092(10) 0.118(14) Uiso 0.25 1 d G . P . .
H39S H 0.8247 0.8793 1.0000 0.141 Uiso 0.25 1 d G U P . .

loop_
_atom_site_aniso_label
_atom_site_aniso_U_11
_atom_site_aniso_U_22
_atom_site_aniso_U_33
_atom_site_aniso_U_23
_atom_site_aniso_U_13
_atom_site_aniso_U_12
Mn1 0.0217(4) 0.0196(4) 0.0257(4) 0.0065(3) 0.0069(3) 0.0109(3)
Mn2 0.0172(3) 0.0180(4) 0.0253(4) 0.0074(3) 0.0086(3) 0.0091(3)
O1 0.0098(12) 0.0117(13) 0.0091(14) 0.0022(10) 0.0012(10) 0.0062(11)
N1 0.0256(19) 0.0204(19) 0.026(2) 0.0051(15) 0.0080(16) 0.0148(16)
N2 0.0280(19) 0.028(2) 0.025(2) 0.0092(16) 0.0086(17) 0.0162(17)
N3 0.0252(19) 0.023(2) 0.031(2) 0.0091(17) 0.0076(17) 0.0144(17)
N4 0.0262(19) 0.025(2) 0.025(2) 0.0103(16) 0.0097(16) 0.0159(16)
N5 0.0200(17) 0.0195(19) 0.026(2) 0.0075(15) 0.0102(16) 0.0089(15)
N6 0.0200(18) 0.024(2) 0.030(2) 0.0114(16) 0.0116(16) 0.0120(16)
N7 0.0190(17) 0.0198(19) 0.031(2) 0.0053(16) 0.0108(16) 0.0070(16)
N8 0.0210(17) 0.0190(18) 0.024(2) 0.0082(15) 0.0073(15) 0.0107(15)
C1 0.025(2) 0.024(2) 0.020(2) 0.0042(18) 0.0081(18) 0.0161(19)
C2 0.025(2) 0.028(2) 0.019(2) 0.0048(18) 0.0067(18) 0.015(2)
C3 0.027(2) 0.031(3) 0.027(3) 0.009(2) 0.011(2) 0.020(2)
C4 0.028(2) 0.025(2) 0.023(3) 0.0055(19) 0.0072(19) 0.015(2)
C5 0.029(2) 0.029(3) 0.029(3) 0.009(2) 0.007(2) 0.018(2)
C6 0.036(3) 0.020(2) 0.028(3) 0.0072(19) 0.011(2) 0.017(2)
C7 0.039(3) 0.025(2) 0.032(3) 0.009(2) 0.014(2) 0.018(2)
C8 0.041(3) 0.021(2) 0.032(3) 0.010(2) 0.012(2) 0.013(2)
C9 0.032(2) 0.022(2) 0.026(3) 0.0041(19) 0.010(2) 0.011(2)
C10 0.031(2) 0.026(3) 0.033(3) 0.009(2) 0.012(2) 0.008(2)
C11 0.026(2) 0.020(2) 0.034(3) 0.001(2) 0.007(2) 0.006(2)
C12 0.025(2) 0.031(3) 0.041(3) 0.005(2) 0.005(2) 0.007(2)
C13 0.029(2) 0.029(3) 0.033(3) 0.001(2) 0.002(2) 0.013(2)
C14 0.027(2) 0.023(2) 0.030(3) 0.000(2) 0.005(2) 0.013(2)
C15 0.029(2) 0.029(3) 0.028(3) 0.004(2) 0.005(2) 0.017(2)
C16 0.027(2) 0.029(2) 0.022(3) 0.0048(19) 0.0057(19) 0.016(2)
C17 0.030(2) 0.027(2) 0.025(3) 0.0112(19) 0.012(2) 0.017(2)
C18 0.031(2) 0.023(2) 0.028(3) 0.0093(19) 0.015(2) 0.016(2)
C19 0.024(2) 0.021(2) 0.026(3) 0.0086(18) 0.0098(19) 0.0134(19)
C20 0.024(2) 0.022(2) 0.025(3) 0.0091(19) 0.0131(19) 0.0080(19)
C21 0.029(2) 0.034(3) 0.040(3) 0.016(2) 0.017(2) 0.022(2)
C22 0.047(3) 0.046(3) 0.041(3) 0.023(3) 0.027(3) 0.026(3)
C23 0.029(2) 0.031(3) 0.039(3) 0.012(2) 0.013(2) 0.020(2)
C24 0.051(3) 0.041(3) 0.054(4) 0.013(3) 0.025(3) 0.033(3)
C25 0.051(3) 0.030(3) 0.054(4) 0.024(3) 0.021(3) 0.024(3)
C26 0.063(4) 0.031(3) 0.070(5) 0.013(3) 0.030(3) 0.032(3)
C27 0.043(3) 0.028(3) 0.039(3) 0.014(2) 0.018(2) 0.014(2)
C28 0.054(4) 0.029(3) 0.075(5) 0.002(3) 0.029(3) 0.005(3)
C29 0.025(2) 0.039(3) 0.054(4) 0.015(3) 0.008(2) 0.008(2)
C30 0.049(4) 0.083(5) 0.087(6) 0.027(4) 0.030(4) 0.023(4)
C31 0.028(2) 0.028(3) 0.047(4) 0.006(2) 0.005(2) 0.013(2)
C32 0.057(4) 0.061(4) 0.047(4) 0.000(3) -0.002(3) 0.039(3)
C33 0.031(2) 0.035(3) 0.032(3) 0.014(2) 0.009(2) 0.020(2)
C34 0.053(3) 0.067(4) 0.033(3) 0.023(3) 0.016(3) 0.042(3)
C35 0.029(2) 0.027(3) 0.040(3) 0.016(2) 0.009(2) 0.014(2)
C36 0.042(3) 0.024(3) 0.048(4) 0.006(2) 0.007(3) 0.015(2)
C37 0.027(2) 0.022(2) 0.032(3) 0.0112(19) 0.013(2) 0.013(2)
C101 0.026(2) 0.022(2) 0.020(2) 0.0091(18) 0.0077(18) 0.0130(19)
C102 0.023(2) 0.021(2) 0.027(3) 0.0116(19) 0.0093(19) 0.0108(19)
C103 0.027(2) 0.023(2) 0.025(3) 0.0067(19) 0.0050(19) 0.016(2)
C104 0.023(2) 0.020(2) 0.024(3) 0.0089(18) 0.0078(18) 0.0139(18)
C105 0.024(2) 0.022(2) 0.028(3) 0.0069(19) 0.0100(19) 0.0158(19)
C106 0.025(2) 0.029(2) 0.024(3) 0.0080(19) 0.0091(19) 0.016(2)
C107 0.020(2) 0.035(3) 0.028(3) 0.015(2) 0.0093(19) 0.015(2)
C108 0.028(2) 0.031(3) 0.028(3) 0.014(2) 0.011(2) 0.015(2)
C109 0.016(2) 0.028(2) 0.027(3) 0.0090(19) 0.0081(18) 0.0098(19)
C110 0.020(2) 0.027(2) 0.025(3) 0.0035(19) 0.0070(19) 0.0063(19)
C111 0.024(2) 0.022(2) 0.031(3) 0.0087(19) 0.013(2) 0.0101(19)
C112 0.026(2) 0.023(2) 0.037(3) 0.013(2) 0.014(2) 0.009(2)
C113 0.028(2) 0.015(2) 0.029(3) 0.0085(18) 0.009(2) 0.0063(19)
C114 0.023(2) 0.021(2) 0.026(3) 0.0090(18) 0.0096(19) 0.0125(19)
C115 0.028(2) 0.020(2) 0.022(3) 0.0090(18) 0.0096(19) 0.0156(19)
C116 0.027(2) 0.021(2) 0.020(2) 0.0035(18) 0.0082(18) 0.0142(19)
C117 0.022(2) 0.022(2) 0.024(3) 0.0048(18) 0.0067(18) 0.0139(19)
C118 0.023(2) 0.022(2) 0.026(3) 0.0077(18) 0.0123(19) 0.0127(19)
C119 0.018(2) 0.021(2) 0.022(2) 0.0071(18) 0.0075(18) 0.0074(18)
C120 0.020(2) 0.019(2) 0.023(3) 0.0027(18) 0.0041(18) 0.0109(18)
C121 0.035(3) 0.017(2) 0.041(3) 0.013(2) 0.022(2) 0.012(2)
C122 0.029(2) 0.025(3) 0.041(3) 0.002(2) 0.011(2) 0.005(2)
C123 0.034(2) 0.023(2) 0.039(3) 0.014(2) 0.020(2) 0.016(2)
C124 0.063(4) 0.039(3) 0.048(4) 0.020(3) 0.030(3) 0.036(3)
C125 0.025(2) 0.036(3) 0.036(3) 0.012(2) 0.014(2) 0.018(2)
C126 0.037(3) 0.041(3) 0.038(3) 0.009(2) 0.009(2) 0.028(2)
C127 0.016(2) 0.031(3) 0.044(3) 0.013(2) 0.009(2) 0.012(2)
C128 0.030(2) 0.040(3) 0.047(3) 0.015(2) 0.019(2) 0.017(2)
C129 0.026(2) 0.024(3) 0.052(4) 0.018(2) 0.016(2) 0.007(2)
C130 0.042(3) 0.047(3) 0.050(4) 0.017(3) 0.023(3) 0.009(3)
C131 0.029(2) 0.025(3) 0.046(3) 0.018(2) 0.014(2) 0.011(2)
C132 0.045(3) 0.037(3) 0.053(4) 0.025(3) 0.017(3) 0.019(3)
C133 0.023(2) 0.022(2) 0.039(3) 0.013(2) 0.014(2) 0.0135(19)
C134 0.044(3) 0.043(3) 0.037(3) 0.019(2) 0.015(2) 0.028(3)
C135 0.019(2) 0.032(3) 0.035(3) 0.014(2) 0.009(2) 0.016(2)
C136 0.023(2) 0.033(3) 0.045(3) 0.009(2) 0.003(2) 0.009(2)
C137 0.021(2) 0.018(2) 0.030(3) 0.0065(18) 0.0092(19) 0.0114(18)
B1 0.052(4) 0.022(3) 0.046(4) 0.000(3) -0.001(3) 0.016(3)
F1 0.087(3) 0.048(2) 0.116(4) 0.043(2) 0.000(3) 0.012(2)
F2 0.068(3) 0.074(3) 0.077(3) -0.014(2) 0.005(2) 0.039(2)
F3 0.095(3) 0.043(2) 0.140(5) 0.015(2) 0.030(3) 0.040(2)
F4 0.080(3) 0.205(7) 0.064(4) 0.011(4) 0.018(3) 0.044(4)
C1S 0.071(5) 0.058(5) 0.186(12) 0.053(6) 0.074(7) 0.022(4)
C2S 0.091(7) 0.042(5) 0.179(12) 0.024(6) 0.089(8) 0.019(4)
C3S 0.059(5) 0.048(5) 0.124(9) 0.011(5) 0.051(5) 0.003(4)
C4S 0.055(4) 0.049(4) 0.091(6) 0.004(4) 0.028(4) -0.011(4)
C5S 0.054(4) 0.049(5) 0.161(10) 0.029(5) 0.054(6) -0.002(4)
C6S 0.071(5) 0.063(5) 0.085(7) 0.012(4) 0.049(5) 0.007(4)
C7S 0.067(5) 0.033(4) 0.114(8) 0.001(4) 0.042(5) 0.014(3)
C8S 0.083(5) 0.036(4) 0.077(6) 0.006(3) 0.018(4) 0.014(4)
C9S 0.071(5) 0.039(4) 0.082(6) 0.015(3) 0.041(4) 0.023(3)
C10S 0.059(4) 0.042(4) 0.097(6) 0.020(4) 0.039(4) 0.022(3)
C11S 0.072(5) 0.038(4) 0.089(6) 0.018(3) 0.035(4) 0.021(3)
C12S 0.073(5) 0.037(4) 0.087(6) 0.010(4) 0.043(5) 0.019(3)
C13S 0.093(7) 0.103(8) 0.077(7) 0.001(6) 0.024(6) 0.009(6)
C14S 0.086(6) 0.107(8) 0.066(6) -0.003(5) 0.008(5) 0.025(6)
C15S 0.114(8) 0.108(8) 0.074(7) 0.000(5) 0.041(6) 0.039(6)
C16S 0.035(5) 0.123(12) 0.040(6) 0.013(6) 0.013(4) 0.031(6)
C17S 0.059(7) 0.100(8) 0.036(5) 0.018(5) 0.014(4) 0.064(7)
C18S 0.049(5) 0.051(5) 0.031(4) 0.013(3) 0.015(3) 0.034(4)
C19S 0.043(4) 0.039(5) 0.022(4) 0.006(3) 0.008(3) 0.025(4)
C20S 0.044(5) 0.039(5) 0.042(5) 0.010(3) 0.012(4) 0.014(5)
C21S 0.044(6) 0.095(8) 0.039(5) 0.005(5) 0.014(5) 0.001(6)
C28S 0.050(11) 0.088(15) 0.028(6) 0.008(8) 0.016(8) 0.029(11)
C29S 0.075(12) 0.084(12) 0.016(7) 0.000(8) 0.006(8) 0.061(11)
C30S 0.075(8) 0.040(7) 0.022(6) 0.009(5) 0.011(6) 0.030(6)
C31S 0.057(7) 0.040(6) 0.032(7) 0.009(5) 0.015(5) 0.020(6)
C32S 0.051(7) 0.050(7) 0.029(6) 0.000(5) 0.016(5) 0.028(6)
C33S 0.065(10) 0.051(9) 0.013(6) 0.005(5) -0.002(7) 0.032(8)

loop_
_atom_type_symbol
_atom_type_description
_atom_type_scat_dispersion_real
_atom_type_scat_dispersion_imag
_atom_type_scat_source
C C 0.0033 0.0016 'International Tables Vol C Tables 4.2.6.8 and 6.1.1.4'
H H 0.0000 0.0000 'International Tables Vol C Tables 4.2.6.8 and 6.1.1.4'
N N 0.0061 0.0033 'International Tables Vol C Tables 4.2.6.8 and 6.1.1.4'
O O 0.0106 0.0060 'International Tables Vol C Tables 4.2.6.8 and 6.1.1.4'
F F 0.0171 0.0103 'International Tables Vol C Tables 4.2.6.8 and 6.1.1.4'
Mn Mn 0.3368 0.7283 'International Tables Vol C Tables 4.2.6.8 and 6.1.1.4'
B B 0.0013 0.0007 'International Tables Vol C Tables 4.2.6.8 and 6.1.1.4'

loop_
_geom_angle_atom_site_label_1
_geom_angle_atom_site_label_2
_geom_angle_atom_site_label_3
_geom_angle
_geom_angle_site_symmetry_1
N3 Mn1 N1 163.90(17) .
N3 Mn1 N4 90.53(16) .
N1 Mn1 N4 87.40(15) .
N3 Mn1 N2 88.85(16) .
N1 Mn1 N2 89.82(15) .
N4 Mn1 N2 167.82(17) .
N3 Mn1 O1 92.48(14) .
N1 Mn1 O1 103.52(13) .
N4 Mn1 O1 90.83(14) .
N2 Mn1 O1 101.35(14) .
N8 Mn2 N5 88.05(15) .
N8 Mn2 O1 92.18(13) .
N5 Mn2 O1 97.94(13) .
N8 Mn2 N6 168.27(16) .
N5 Mn2 N6 90.17(15) .
O1 Mn2 N6 99.56(14) .
N8 Mn2 N7 91.11(15) .
N5 Mn2 N7 168.68(16) .
O1 Mn2 N7 93.37(14) .
N6 Mn2 N7 88.36(15) .
Mn2 O1 Mn1 149.90(15) .
C1 N1 C4 106.2(4) .
C1 N1 Mn1 126.8(3) .
C4 N1 Mn1 127.0(3) .
C9 N2 C6 105.6(4) .
C9 N2 Mn1 126.7(3) .
C6 N2 Mn1 127.6(3) .
C14 N3 C11 106.2(4) .
C14 N3 Mn1 128.0(3) .
C11 N3 Mn1 125.4(3) .
C16 N4 C19 106.9(4) .
C16 N4 Mn1 126.2(3) .
C19 N4 Mn1 125.0(3) .
C104 N5 C101 106.7(3) .
C104 N5 Mn2 126.5(3) .
C101 N5 Mn2 126.8(3) .
C106 N6 C109 105.8(4) .
C106 N6 Mn2 127.2(3) .
C109 N6 Mn2 127.0(3) .
C114 N7 C111 106.1(4) .
C114 N7 Mn2 126.9(3) .
C111 N7 Mn2 126.8(3) .
C116 N8 C119 106.3(4) .
C116 N8 Mn2 125.6(3) .
C119 N8 Mn2 127.9(3) .
N1 C1 C20 123.5(4) .
N1 C1 C2 110.3(4) .
C20 C1 C2 126.1(4) .
C3 C2 C1 106.5(4) .
C3 C2 C21 124.4(4) .
C1 C2 C21 127.6(4) .
C2 C3 C4 106.8(4) .
C2 C3 C23 129.4(4) .
C4 C3 C23 123.7(4) .
C5 C4 N1 125.1(4) .
C5 C4 C3 124.9(4) .
N1 C4 C3 109.9(4) .
C4 C5 C6 125.2(5) .
C4 C5 H5A 117.4 .
C6 C5 H5A 117.4 .
C5 C6 N2 124.2(4) .
C5 C6 C7 125.5(5) .
N2 C6 C7 110.2(4) .
C8 C7 C6 106.7(4) .
C8 C7 C25 128.8(5) .
C6 C7 C25 124.3(5) .
C7 C8 C9 107.6(4) .
C7 C8 C27 127.5(5) .
C9 C8 C27 124.7(5) .
N2 C9 C10 123.2(4) .
N2 C9 C8 109.8(4) .
C10 C9 C8 126.2(4) .
C11 C10 C9 125.6(5) .
C11 C10 H10A 117.2 .
C9 C10 H10A 117.2 .
C10 C11 N3 124.4(4) .
C10 C11 C12 126.2(5) .
N3 C11 C12 109.0(4) .
C13 C12 C11 108.0(4) .
C13 C12 C29 128.1(5) .
C11 C12 C29 123.9(5) .
C12 C13 C14 106.6(4) .
C12 C13 C31 128.6(5) .
C14 C13 C31 124.7(5) .
N3 C14 C15 124.0(4) .
N3 C14 C13 110.1(4) .
C15 C14 C13 125.3(5) .
C14 C15 C16 125.7(5) .
C14 C15 H15A 117.2 .
C16 C15 H15A 117.2 .
N4 C16 C15 125.2(4) .
N4 C16 C17 109.1(4) .
C15 C16 C17 125.4(4) .
C18 C17 C16 108.3(4) .
C18 C17 C33 127.4(4) .
C16 C17 C33 124.3(4) .
C17 C18 C19 106.7(4) .
C17 C18 C35 124.3(4) .
C19 C18 C35 128.8(4) .
N4 C19 C20 123.1(4) .
N4 C19 C18 108.9(4) .
C20 C19 C18 127.3(4) .
C1 C20 C19 121.4(4) .
C1 C20 C37 119.1(4) .
C19 C20 C37 119.4(4) .
C2 C21 C22 112.0(4) .
C2 C21 H21B 109.2 .
C22 C21 H21B 109.2 .
C2 C21 H21C 109.2 .
C22 C21 H21C 109.2 .
H21B C21 H21C 107.9 .
C21 C22 H22B 109.5 .
C21 C22 H22C 109.5 .
H22B C22 H22C 109.5 .
C21 C22 H22D 109.5 .
H22B C22 H22D 109.5 .
H22C C22 H22D 109.5 .
C3 C23 C24 112.1(4) .
C3 C23 H23A 109.2 .
C24 C23 H23A 109.2 .
C3 C23 H23B 109.2 .
C24 C23 H23B 109.2 .
H23A C23 H23B 107.9 .
C23 C24 H24A 109.5 .
C23 C24 H24B 109.5 .
H24A C24 H24B 109.5 .
C23 C24 H24C 109.5 .
H24A C24 H24C 109.5 .
H24B C24 H24C 109.5 .
C7 C25 C26 111.9(5) .
C7 C25 H25A 109.2 .
C26 C25 H25A 109.2 .
C7 C25 H25B 109.2 .
C26 C25 H25B 109.2 .
H25A C25 H25B 107.9 .
C25 C26 H26A 109.5 .
C25 C26 H26B 109.5 .
H26A C26 H26B 109.5 .
C25 C26 H26C 109.5 .
H26A C26 H26C 109.5 .
H26B C26 H26C 109.5 .
C8 C27 C28 112.1(5) .
C8 C27 H27A 109.2 .
C28 C27 H27A 109.2 .
C8 C27 H27B 109.2 .
C28 C27 H27B 109.2 .
H27A C27 H27B 107.9 .
C27 C28 H28A 109.5 .
C27 C28 H28B 109.5 .
H28A C28 H28B 109.5 .
C27 C28 H28C 109.5 .
H28A C28 H28C 109.5 .
H28B C28 H28C 109.5 .
C30 C29 C12 110.3(5) .
C30 C29 H29A 109.6 .
C12 C29 H29A 109.6 .
C30 C29 H29B 109.6 .
C12 C29 H29B 109.6 .
H29A C29 H29B 108.1 .
C29 C30 H30A 109.5 .
C29 C30 H30B 109.5 .
H30A C30 H30B 109.5 .
C29 C30 H30C 109.5 .
H30A C30 H30C 109.5 .
H30B C30 H30C 109.5 .
C13 C31 C32 112.4(5) .
C13 C31 H31A 109.1 .
C32 C31 H31A 109.1 .
C13 C31 H31B 109.1 .
C32 C31 H31B 109.1 .
H31A C31 H31B 107.9 .
C31 C32 H32A 109.5 .
C31 C32 H32B 109.5 .
H32A C32 H32B 109.5 .
C31 C32 H32C 109.5 .
H32A C32 H32C 109.5 .
H32B C32 H32C 109.5 .
C17 C33 C34 111.9(4) .
C17 C33 H33A 109.2 .
C34 C33 H33A 109.2 .
C17 C33 H33B 109.2 .
C34 C33 H33B 109.2 .
H33A C33 H33B 107.9 .
C33 C34 H34A 109.5 .
C33 C34 H34B 109.5 .
H34A C34 H34B 109.5 .
C33 C34 H34C 109.5 .
H34A C34 H34C 109.5 .
H34B C34 H34C 109.5 .
C18 C35 C36 112.8(4) .
C18 C35 H35A 109.0 .
C36 C35 H35A 109.0 .
C18 C35 H35B 109.0 .
C36 C35 H35B 109.0 .
H35A C35 H35B 107.8 .
C35 C36 H36A 109.5 .
C35 C36 H36B 109.5 .
H36A C36 H36B 109.5 .
C35 C36 H36C 109.5 .
H36A C36 H36C 109.5 .
H36B C36 H36C 109.5 .
C20 C37 C137 112.6(4) .
C20 C37 H37A 109.1 .
C137 C37 H37A 109.1 .
C20 C37 H37B 109.1 .
C137 C37 H37B 109.1 .
H37A C37 H37B 107.8 .
N5 C101 C120 124.2(4) .
N5 C101 C102 108.8(4) .
C120 C101 C102 126.5(4) .
C103 C102 C101 106.9(4) .
C103 C102 C121 123.4(4) .
C101 C102 C121 129.2(4) .
C102 C103 C104 107.1(4) .
C102 C103 C123 127.7(4) .
C104 C103 C123 125.1(4) .
N5 C104 C105 125.2(4) .
N5 C104 C103 110.4(4) .
C105 C104 C103 124.3(4) .
C106 C105 C104 126.3(4) .
C106 C105 H10C 116.8 .
C104 C105 H10C 116.8 .
C105 C106 N6 124.0(4) .
C105 C106 C107 125.7(4) .
N6 C106 C107 110.2(4) .
C108 C107 C106 106.8(4) .
C108 C107 C125 127.9(4) .
C106 C107 C125 125.2(4) .
C107 C108 C109 107.7(4) .
C107 C108 C127 128.0(5) .
C109 C108 C127 124.1(4) .
C110 C109 N6 124.3(4) .
C110 C109 C108 125.9(4) .
N6 C109 C108 109.4(4) .
C109 C110 C111 125.0(4) .
C109 C110 H11B 117.5 .
C111 C110 H11B 117.5 .
N7 C111 C110 124.8(4) .
N7 C111 C112 109.7(4) .
C110 C111 C112 125.3(4) .
C113 C112 C111 107.4(4) .
C113 C112 C129 129.0(5) .
C111 C112 C129 123.6(4) .
C112 C113 C114 106.0(4) .
C112 C113 C131 129.2(4) .
C114 C113 C131 124.7(4) .
N7 C114 C115 124.1(4) .
N7 C114 C113 110.8(4) .
C115 C114 C113 125.1(4) .
C114 C115 C116 126.8(4) .
C114 C115 H11C 116.6 .
C116 C115 H11C 116.6 .
C115 C116 N8 125.4(4) .
C115 C116 C117 124.1(4) .
N8 C116 C117 110.4(4) .
C118 C117 C116 107.2(4) .
C118 C117 C133 128.2(4) .
C116 C117 C133 124.5(4) .
C117 C118 C119 107.0(4) .
C117 C118 C135 121.5(4) .
C119 C118 C135 130.7(4) .
N8 C119 C120 123.5(4) .
N8 C119 C118 109.0(4) .
C120 C119 C118 127.5(4) .
C119 C120 C101 122.7(4) .
C119 C120 C137 117.4(4) .
C101 C120 C137 119.7(4) .
C102 C121 C122 111.7(4) .
C102 C121 H12B 109.3 .
C122 C121 H12B 109.3 .
C102 C121 H12C 109.3 .
C122 C121 H12C 109.3 .
H12B C121 H12C 107.9 .
C121 C122 H12D 109.5 .
C121 C122 H12E 109.5 .
H12D C122 H12E 109.5 .
C121 C122 H12F 109.5 .
H12D C122 H12F 109.5 .
H12E C122 H12F 109.5 .
C103 C123 C124 113.0(4) .
C103 C123 H12G 109.0 .
C124 C123 H12G 109.0 .
C103 C123 H12H 109.0 .
C124 C123 H12H 109.0 .
H12G C123 H12H 107.8 .
C123 C124 H12I 109.5 .
C123 C124 H12J 109.5 .
H12I C124 H12J 109.5 .
C123 C124 H12K 109.5 .
H12I C124 H12K 109.5 .
H12J C124 H12K 109.5 .
C107 C125 C126 112.9(4) .
C107 C125 H12L 109.0 .
C126 C125 H12L 109.0 .
C107 C125 H12M 109.0 .
C126 C125 H12M 109.0 .
H12L C125 H12M 107.8 .
C125 C126 H12N 109.5 .
C125 C126 H12O 109.5 .
H12N C126 H12O 109.5 .
C125 C126 H12P 109.5 .
H12N C126 H12P 109.5 .
H12O C126 H12P 109.5 .
C108 C127 C128 112.9(4) .
C108 C127 H12Q 109.0 .
C128 C127 H12Q 109.0 .
C108 C127 H12R 109.0 .
C128 C127 H12R 109.0 .
H12Q C127 H12R 107.8 .
C127 C128 H12S 109.5 .
C127 C128 H12T 109.5 .
H12S C128 H12T 109.5 .
C127 C128 H12U 109.5 .
H12S C128 H12U 109.5 .
H12T C128 H12U 109.5 .
C112 C129 C130 112.8(4) .
C112 C129 H12V 109.0 .
C130 C129 H12V 109.0 .
C112 C129 H12W 109.0 .
C130 C129 H12W 109.0 .
H12V C129 H12W 107.8 .
C129 C130 H13A 109.5 .
C129 C130 H13B 109.5 .
H13A C130 H13B 109.5 .
C129 C130 H13C 109.5 .
H13A C130 H13C 109.5 .
H13B C130 H13C 109.5 .
C113 C131 C132 114.0(4) .
C113 C131 H13D 108.8 .
C132 C131 H13D 108.8 .
C113 C131 H13E 108.8 .
C132 C131 H13E 108.8 .
H13D C131 H13E 107.7 .
C131 C132 H13F 109.5 .
C131 C132 H13G 109.5 .
H13F C132 H13G 109.5 .
C131 C132 H13H 109.5 .
H13F C132 H13H 109.5 .
H13G C132 H13H 109.5 .
C117 C133 C134 112.7(4) .
C117 C133 H13I 109.1 .
C134 C133 H13I 109.1 .
C117 C133 H13J 109.1 .
C134 C133 H13J 109.1 .
H13I C133 H13J 107.8 .
C133 C134 H13K 109.5 .
C133 C134 H13L 109.5 .
H13K C134 H13L 109.5 .
C133 C134 H13M 109.5 .
H13K C134 H13M 109.5 .
H13L C134 H13M 109.5 .
C118 C135 C136 112.9(4) .
C118 C135 H13N 109.0 .
C136 C135 H13N 109.0 .
C118 C135 H13O 109.0 .
C136 C135 H13O 109.0 .
H13N C135 H13O 107.8 .
C135 C136 H13P 109.5 .
C135 C136 H13Q 109.5 .
H13P C136 H13Q 109.5 .
C135 C136 H13R 109.5 .
H13P C136 H13R 109.5 .
H13Q C136 H13R 109.5 .
C120 C137 C37 112.2(4) .
C120 C137 H13S 109.2 .
C37 C137 H13S 109.2 .
C120 C137 H13T 109.2 .
C37 C137 H13T 109.2 .
H13S C137 H13T 107.9 .
F2 B1 F1 114.6(6) .
F2 B1 F4 113.5(7) .
F1 B1 F4 105.3(5) .
F2 B1 F3 110.5(5) .
F1 B1 F3 107.7(7) .
F4 B1 F3 104.5(6) .
C2S C1S C6S 121.7(12) .
C2S C1S H1SA 119.1 .
C6S C1S H1SA 119.1 .
C1S C2S C3S 119.8(11) .
C1S C2S H2SA 120.1 .
C3S C2S H2SA 120.1 .
C4S C3S C2S 124.9(10) .
C4S C3S H3SA 117.5 .
C2S C3S H3SA 117.5 .
C3S C4S C5S 116.0(9) .
C3S C4S H4SA 122.0 .
C5S C4S H4SA 122.0 .
C6S C5S C4S 116.9(9) .
C6S C5S H5S 121.5 .
C4S C5S H5S 121.5 .
C1S C6S C5S 120.6(9) .
C1S C6S H6SA 119.7 .
C5S C6S H6SA 119.7 .
C12S C7S C8S 120.5(8) .
C12S C7S H7SA 119.8 .
C8S C7S H7SA 119.8 .
C9S C8S C7S 119.7(8) .
C9S C8S H8SA 120.2 .
C7S C8S H8SA 120.2 .
C10S C9S C8S 118.9(8) .
C10S C9S H9SA 120.5 .
C8S C9S H9SA 120.5 .
C9S C10S C11S 122.1(8) .
C9S C10S H10B 119.0 .
C11S C10S H10B 119.0 .
C12S C11S C10S 119.1(8) .
C12S C11S H11A 120.5 .
C10S C11S H11A 120.5 .
C7S C12S C11S 119.8(8) .
C7S C12S H12A 120.1 .
C11S C12S H12A 120.1 .
C15S C13S C14S 121.6(10) 2_567
C15S C13S H13U 119.2 2_567
C14S C13S H13U 119.2 .
C13S C14S C15S 120.5(9) .
C13S C14S H14B 119.7 .
C15S C14S H14B 119.7 .
C13S C15S C14S 117.9(10) 2_567
C13S C15S H15C 121.1 2_567
C14S C15S H15C 121.1 .
C17S C16S C21S 120.0 .
C17S C16S H16S 120.0 .
C21S C16S H16S 120.0 .
C16S C17S C18S 120.0 .
C16S C17S H17S 120.0 .
C18S C17S H17S 120.0 .
C19S C18S C17S 120.0 .
C19S C18S H18S 120.0 .
C17S C18S H18S 120.0 .
C18S C19S C20S 120.0 .
C18S C19S H19S 120.0 .
C20S C19S H19S 120.0 .
C21S C20S C19S 120.0 .
C21S C20S H20S 120.0 .
C19S C20S H20S 120.0 .
C20S C21S C16S 120.0 .
C20S C21S H21S 120.0 .
C16S C21S H21S 120.0 .
C23S C22S C27S 120.0 .
C23S C22S H22S 120.0 .
C27S C22S H22S 120.0 .
C22S C23S C24S 120.0 .
C22S C23S H23S 120.0 .
C24S C23S H23S 120.0 .
C25S C24S C23S 120.0 .
C25S C24S H24S 120.0 .
C23S C24S H24S 120.0 .
C26S C25S C24S 120.0 .
C26S C25S H25S 120.0 .
C24S C25S H25S 120.0 .
C25S C26S C27S 120.0 .
C25S C26S H26S 120.0 .
C27S C26S H26S 120.0 .
C26S C27S C22S 120.0 .
C26S C27S H27S 120.0 .
C22S C27S H27S 120.0 .
C29S C28S C33S 120.0 .
C29S C28S H28S 120.0 .
C33S C28S H28S 120.0 .
C30S C29S C28S 120.0 .
C30S C29S H29S 120.0 .
C28S C29S H29S 120.0 .
C29S C30S C31S 120.0 .
C29S C30S H30S 120.0 .
C31S C30S H30S 120.0 .
C32S C31S C30S 120.0 .
C32S C31S H31S 120.0 .
C30S C31S H31S 120.0 .
C31S C32S C33S 120.0 .
C31S C32S H32S 120.0 .
C33S C32S H32S 120.0 .
C28S C33S C32S 120.0 .
C28S C33S H33S 120.0 .
C32S C33S H33S 120.0 .
C39S C34S C35S 120.0 .
C39S C34S H34S 120.0 .
C35S C34S H34S 120.0 .
C34S C35S C36S 120.0 .
C34S C35S H35S 120.0 .
C36S C35S H35S 120.0 .
C37S C36S C35S 120.0 .
C37S C36S H36S 120.0 .
C35S C36S H36S 120.0 .
C36S C37S C38S 120.0 .
C36S C37S H37S 120.0 .
C38S C37S H37S 120.0 .
C37S C38S C39S 120.0 .
C37S C38S H38S 120.0 .
C39S C38S H38S 120.0 .
C34S C39S C38S 120.0 .
C34S C39S H39S 120.0 .
C38S C39S H39S 120.0 .

loop_
_geom_bond_atom_site_label_1
_geom_bond_atom_site_label_2
_geom_bond_distance
_geom_bond_site_symmetry_2
Mn1 N3 1.988(4) .
Mn1 N1 1.988(4) .
Mn1 N4 1.992(4) .
Mn1 N2 1.992(4) .
Mn1 O1 2.008(3) .
Mn2 N8 1.997(4) .
Mn2 N5 2.004(4) .
Mn2 O1 2.005(3) .
Mn2 N6 2.006(4) .
Mn2 N7 2.013(4) .
N1 C1 1.376(6) .
N1 C4 1.381(6) .
N2 C9 1.384(6) .
N2 C6 1.389(6) .
N3 C14 1.376(6) .
N3 C11 1.398(6) .
N4 C16 1.383(6) .
N4 C19 1.387(5) .
N5 C104 1.370(6) .
N5 C101 1.388(5) .
N6 C106 1.380(6) .
N6 C109 1.394(5) .
N7 C114 1.369(6) .
N7 C111 1.380(5) .
N8 C116 1.385(6) .
N8 C119 1.389(5) .
C1 C20 1.405(6) .
C1 C2 1.450(6) .
C2 C3 1.373(7) .
C2 C21 1.504(6) .
C3 C4 1.452(6) .
C3 C23 1.497(7) .
C4 C5 1.380(7) .
C5 C6 1.386(7) .
C5 H5A 0.9500 .
C6 C7 1.439(7) .
C7 C8 1.360(7) .
C7 C25 1.487(7) .
C8 C9 1.439(7) .
C8 C27 1.510(7) .
C9 C10 1.394(7) .
C10 C11 1.366(7) .
C10 H10A 0.9500 .
C11 C12 1.444(7) .
C12 C13 1.356(8) .
C12 C29 1.507(7) .
C13 C14 1.451(7) .
C13 C31 1.487(7) .
C14 C15 1.377(7) .
C15 C16 1.391(6) .
C15 H15A 0.9500 .
C16 C17 1.430(7) .
C17 C18 1.358(6) .
C17 C33 1.510(7) .
C18 C19 1.453(7) .
C18 C35 1.509(6) .
C19 C20 1.405(6) .
C20 C37 1.524(6) .
C21 C22 1.525(7) .
C21 H21B 0.9900 .
C21 H21C 0.9900 .
C22 H22B 0.9800 .
C22 H22C 0.9800 .
C22 H22D 0.9800 .
C23 C24 1.522(7) .
C23 H23A 0.9900 .
C23 H23B 0.9900 .
C24 H24A 0.9800 .
C24 H24B 0.9800 .
C24 H24C 0.9800 .
C25 C26 1.539(8) .
C25 H25A 0.9900 .
C25 H25B 0.9900 .
C26 H26A 0.9800 .
C26 H26B 0.9800 .
C26 H26C 0.9800 .
C27 C28 1.536(8) .
C27 H27A 0.9900 .
C27 H27B 0.9900 .
C28 H28A 0.9800 .
C28 H28B 0.9800 .
C28 H28C 0.9800 .
C29 C30 1.474(10) .
C29 H29A 0.9900 .
C29 H29B 0.9900 .
C30 H30A 0.9800 .
C30 H30B 0.9800 .
C30 H30C 0.9800 .
C31 C32 1.527(8) .
C31 H31A 0.9900 .
C31 H31B 0.9900 .
C32 H32A 0.9800 .
C32 H32B 0.9800 .
C32 H32C 0.9800 .
C33 C34 1.543(8) .
C33 H33A 0.9900 .
C33 H33B 0.9900 .
C34 H34A 0.9800 .
C34 H34B 0.9800 .
C34 H34C 0.9800 .
C35 C36 1.536(7) .
C35 H35A 0.9900 .
C35 H35B 0.9900 .
C36 H36A 0.9800 .
C36 H36B 0.9800 .
C36 H36C 0.9800 .
C37 C137 1.551(7) .
C37 H37A 0.9900 .
C37 H37B 0.9900 .
C101 C120 1.411(6) .
C101 C102 1.458(6) .
C102 C103 1.364(7) .
C102 C121 1.515(6) .
C103 C104 1.433(6) .
C103 C123 1.504(6) .
C104 C105 1.385(6) .
C105 C106 1.378(6) .
C105 H10C 0.9500 .
C106 C107 1.441(6) .
C107 C108 1.358(7) .
C107 C125 1.496(7) .
C108 C109 1.438(7) .
C108 C127 1.514(6) .
C109 C110 1.375(7) .
C110 C111 1.383(7) .
C110 H11B 0.9500 .
C111 C112 1.442(6) .
C112 C113 1.366(7) .
C112 C129 1.504(6) .
C113 C114 1.443(6) .
C113 C131 1.489(7) .
C114 C115 1.381(6) .
C115 C116 1.383(6) .
C115 H11C 0.9500 .
C116 C117 1.420(6) .
C117 C118 1.376(6) .
C117 C133 1.500(6) .
C118 C119 1.449(6) .
C118 C135 1.518(6) .
C119 C120 1.402(6) .
C120 C137 1.523(6) .
C121 C122 1.531(7) .
C121 H12B 0.9900 .
C121 H12C 0.9900 .
C122 H12D 0.9800 .
C122 H12E 0.9800 .
C122 H12F 0.9800 .
C123 C124 1.534(7) .
C123 H12G 0.9900 .
C123 H12H 0.9900 .
C124 H12I 0.9800 .
C124 H12J 0.9800 .
C124 H12K 0.9800 .
C125 C126 1.520(7) .
C125 H12L 0.9900 .
C125 H12M 0.9900 .
C126 H12N 0.9800 .
C126 H12O 0.9800 .
C126 H12P 0.9800 .
C127 C128 1.523(7) .
C127 H12Q 0.9900 .
C127 H12R 0.9900 .
C128 H12S 0.9800 .
C128 H12T 0.9800 .
C128 H12U 0.9800 .
C129 C130 1.522(8) .
C129 H12V 0.9900 .
C129 H12W 0.9900 .
C130 H13A 0.9800 .
C130 H13B 0.9800 .
C130 H13C 0.9800 .
C131 C132 1.523(8) .
C131 H13D 0.9900 .
C131 H13E 0.9900 .
C132 H13F 0.9800 .
C132 H13G 0.9800 .
C132 H13H 0.9800 .
C133 C134 1.527(7) .
C133 H13I 0.9900 .
C133 H13J 0.9900 .
C134 H13K 0.9800 .
C134 H13L 0.9800 .
C134 H13M 0.9800 .
C135 C136 1.537(7) .
C135 H13N 0.9900 .
C135 H13O 0.9900 .
C136 H13P 0.9800 .
C136 H13Q 0.9800 .
C136 H13R 0.9800 .
C137 H13S 0.9900 .
C137 H13T 0.9900 .
B1 F2 1.345(8) .
B1 F1 1.365(8) .
B1 F4 1.377(9) .
B1 F3 1.387(8) .
C1S C2S 1.328(14) .
C1S C6S 1.365(13) .
C1S H1SA 0.9500 .
C2S C3S 1.357(14) .
C2S H2SA 0.9500 .
C3S C4S 1.329(12) .
C3S H3SA 0.9500 .
C4S C5S 1.504(12) .
C4S H4SA 0.9500 .
C5S C6S 1.397(12) .
C5S H5S 0.9500 .
C6S H6SA 0.9500 .
C7S C12S 1.359(11) .
C7S C8S 1.397(11) .
C7S H7SA 0.9500 .
C8S C9S 1.385(11) .
C8S H8SA 0.9500 .
C9S C10S 1.340(10) .
C9S H9SA 0.9500 .
C10S C11S 1.393(11) .
C10S H10B 0.9500 .
C11S C12S 1.372(10) .
C11S H11A 0.9500 .
C12S H12A 0.9500 .
C13S C15S 1.348(13) 2_567
C13S C14S 1.367(14) .
C13S H13U 0.9500 .
C14S C15S 1.413(13) .
C14S H14B 0.9500 .
C15S C13S 1.348(13) 2_567
C15S H15C 0.9500 .
C16S C17S 1.3898 .
C16S C21S 1.3903 .
C16S H16S 0.9299 .
C17S C18S 1.3900 .
C17S H17S 0.9303 .
C18S C19S 1.3899 .
C18S H18S 0.9302 .
C19S C20S 1.3900 .
C19S H19S 0.9300 .
C20S C21S 1.3899 .
C20S H20S 0.9302 .
C21S H21S 0.9297 .
C22S C23S 1.3900 .
C22S C27S 1.3901 .
C22S H22S 0.9301 .
C23S C24S 1.3900 .
C23S H23S 0.9298 .
C24S C25S 1.3900 .
C24S H24S 0.9301 .
C25S C26S 1.3900 .
C25S H25S 0.9299 .
C26S C27S 1.3901 .
C26S H26S 0.9300 .
C27S H27S 0.9300 .
C28S C29S 1.3900 .
C28S C33S 1.3901 .
C28S H28S 0.9300 .
C29S C30S 1.3899 .
C29S H29S 0.9301 .
C30S C31S 1.3899 .
C30S H30S 0.9300 .
C31S C32S 1.3899 .
C31S H31S 0.9301 .
C32S C33S 1.3901 .
C32S H32S 0.9298 .
C33S H33S 0.9299 .
C34S C39S 1.3900 .
C34S C35S 1.3901 .
C34S H34S 0.9300 .
C35S C36S 1.3901 .
C35S H35S 0.9298 .
C36S C37S 1.3900 .
C36S H36S 0.9300 .
C37S C38S 1.3900 .
C37S H37S 0.9299 .
C38S C39S 1.3901 .
C38S H38S 0.9299 .
C39S H39S 0.9299 .
